data_7115348
loop_
_publ_author_name
'Jardim, Guilherme A. M.'
'Guimar\~aes, Tiago T.'
'Pinto, Maria do Carmo F. R.'
'Cavalcanti, Bruno C.'
'de Farias, Kaio M.'
'Pessoa, Claudia'
'Gatto, Claudia C.'
'Nair, Divya K.'
'Namboothiri, Irishi N. N.'
'da Silva J\'unior, Eufr\^anio N.'

_publ_section_title
;
 Naphthoquinone-based chalcone hybrids and derivatives: synthesis and
 potent activity against cancer cell lines
;
_journal_issue 1
_journal_name_full 'Med. Chem. Commun.'
_journal_page_first 120
_journal_paper_doi 10.1039/C4MD00371C
_journal_volume 6
_journal_year 2015
_chemical_formula_moiety 'C30 H25 N O5'
_chemical_formula_sum 'C30 H25 N O5'
_chemical_formula_weight 479.51
_space_group_IT_number 15
_symmetry_cell_setting monoclinic
_symmetry_Int_Tables_number 15
_symmetry_space_group_name_Hall '-C 2yc'
_symmetry_space_group_name_H-M 'C 1 2/c 1'
_atom_sites_solution_hydrogens geom
_atom_sites_solution_primary direct
_atom_sites_solution_secondary difmap
_audit_conform_dict_location ftp://ftp.iucr.org/pub/cif_core.dic
_audit_conform_dict_name cif_core.dic
_audit_conform_dict_version 2.4
_audit_creation_date 2014-08-08T15:00:59-00:00
_audit_creation_method 'WinGX routine CIF_UPDATE'
_cell_angle_alpha 90
_cell_angle_beta 101.015(6)
_cell_angle_gamma 90
_cell_formula_units_Z 8
_cell_length_a 37.446(2)
_cell_length_b 10.0704(7)
_cell_length_c 13.1981(10)
_cell_measurement_reflns_used 993
_cell_measurement_temperature 296(2)
_cell_measurement_theta_max 26.43
_cell_measurement_theta_min 1.11
_cell_measurement_wavelength 0.71073
_cell_volume 4885.3(6)
_computing_cell_refinement 'SAINT V7.68A (Bruker AXS, 2009)'
_computing_data_collection 'Bruker Instrument Service v2010.3.0.0'
_computing_data_reduction 'SAINT V7.68A (Bruker AXS, 2009)'
_computing_molecular_graphics 'Ortep-3 for Windows (Farrugia, 1997)'
_computing_publication_material 'SHELXTL (Sheldrick, 2008)'
_computing_structure_refinement 'SHELXL-97 (Sheldrick, 2008)'
_computing_structure_solution 'SHELXS-97 (Sheldrick, 2008)'
_diffrn_ambient_temperature 296(2)
_diffrn_measured_fraction_theta_full 0.98
_diffrn_measured_fraction_theta_max 0.98
_diffrn_measurement_device_type 'Bruker CCD SMART APEX II'
_diffrn_measurement_method '\f and \w scans'
_diffrn_radiation_monochromator graphite
_diffrn_radiation_probe x-ray
_diffrn_radiation_type MoK\a
_diffrn_radiation_wavelength 0.71073
_diffrn_reflns_av_R_equivalents 0.0866
_diffrn_reflns_av_unetI/netI 0.1202
_diffrn_reflns_limit_h_max 46
_diffrn_reflns_limit_h_min -38
_diffrn_reflns_limit_k_max 12
_diffrn_reflns_limit_k_min -10
_diffrn_reflns_limit_l_max 16
_diffrn_reflns_limit_l_min -16
_diffrn_reflns_number 17276
_diffrn_reflns_theta_full 26.43
_diffrn_reflns_theta_max 26.43
_diffrn_reflns_theta_min 1.11
_exptl_absorpt_coefficient_mu 0.089
_exptl_absorpt_correction_T_max 0.9901
_exptl_absorpt_correction_T_min 0.9658
_exptl_absorpt_correction_type multi-scan
_exptl_absorpt_process_details 'SADABS V2008/1 (Bruker AXS)'
_exptl_crystal_colour red
_exptl_crystal_density_diffrn 1.304
_exptl_crystal_density_method 'not measured'
_exptl_crystal_description prism
_exptl_crystal_F_000 2016
_exptl_crystal_size_max 0.39
_exptl_crystal_size_mid 0.22
_exptl_crystal_size_min 0.11
_refine_diff_density_max 0.22
_refine_diff_density_min -0.204
_refine_diff_density_rms 0.047
_refine_ls_extinction_coef 0.00130(17)
_refine_ls_extinction_expression Fc^*^=kFc[1+0.001xFc^2^\l^3^/sin(2\q)]^-1/4^
_refine_ls_extinction_method SHELXL
_refine_ls_goodness_of_fit_ref 0.927
_refine_ls_hydrogen_treatment mixed
_refine_ls_matrix_type full
_refine_ls_number_constraints 0
_refine_ls_number_parameters 393
_refine_ls_number_reflns 4944
_refine_ls_number_restraints 0
_refine_ls_restrained_S_all 0.927
_refine_ls_R_factor_all 0.194
_refine_ls_R_factor_gt 0.0551
_refine_ls_shift/su_max 0
_refine_ls_shift/su_mean 0
_refine_ls_structure_factor_coef Fsqd
_refine_ls_weighting_details 'calc w=1/[\s^2^(Fo^2^)+(0.0537P)^2^+0.0000P] where P=(Fo^2^+2Fc^2^)/3'
_refine_ls_weighting_scheme calc
_refine_ls_wR_factor_gt 0.1062
_refine_ls_wR_factor_ref 0.1576
_reflns_number_gt 1779
_reflns_number_total 4944
_reflns_threshold_expression >2sigma(I)
_cod_data_source_file c4md00371c2.cif
_cod_data_source_block shelx
_cod_depositor_comments 'Adding full bibliography for 7115348.cif.'
_cod_original_sg_symbol_H-M C12/c1
_cod_database_code 7115348

loop_
_symmetry_equiv_pos_as_xyz
'x, y, z'
'-x, y, -z+1/2'
'x+1/2, y+1/2, z'
'-x+1/2, y+1/2, -z+1/2'
'-x, -y, -z'
'x, -y, z-1/2'
'-x+1/2, -y+1/2, -z'
'x+1/2, -y+1/2, z-1/2'

loop_
_atom_site_label
_atom_site_type_symbol
_atom_site_fract_x
_atom_site_fract_y
_atom_site_fract_z
_atom_site_U_iso_or_equiv
_atom_site_adp_type
_atom_site_occupancy
_atom_site_symmetry_multiplicity
_atom_site_calc_flag
_atom_site_refinement_flags
O1 O 0.09734(6) 0.36604(19) 0.18590(16) 0.0554(6) Uani 1 1 d .
O3 O -0.04760(7) 0.4061(2) 0.09628(19) 0.0813(8) Uani 1 1 d .
O2 O -0.00589(6) 0.6269(2) 0.11370(18) 0.0722(8) Uani 1 1 d .
O4 O 0.13970(7) 1.1617(2) 0.5359(2) 0.0894(9) Uani 1 1 d .
O5 O 0.30460(7) 1.5953(2) 0.3376(2) 0.0817(8) Uani 1 1 d .
N1 N 0.07599(8) 0.6560(3) 0.2799(2) 0.0577(8) Uani 1 1 d .
C8 C 0.04056(9) 0.2492(3) 0.1485(2) 0.0478(8) Uani 1 1 d .
C4 C 0.06093(9) 0.3719(3) 0.1619(2) 0.0477(8) Uani 1 1 d .
C3 C 0.04741(9) 0.4967(3) 0.1537(2) 0.0484(9) Uani 1 1 d .
C21 C 0.14754(9) 1.1200(3) 0.4554(3) 0.0612(10) Uani 1 1 d .
C18 C 0.12891(8) 1.0032(3) 0.4041(3) 0.0503(9) Uani 1 1 d .
C15 C 0.09345(8) 0.7709(3) 0.3174(3) 0.0480(9) Uani 1 1 d .
C17 C 0.10415(9) 0.9350(4) 0.4516(3) 0.0552(10) Uani 1 1 d .
C19 C 0.13481(9) 0.9523(3) 0.3105(3) 0.0530(10) Uani 1 1 d .
C20 C 0.11761(9) 0.8386(3) 0.2669(3) 0.0515(9) Uani 1 1 d .
C5 C 0.00910(9) 0.5188(4) 0.1261(2) 0.0535(9) Uani 1 1 d .
C22 C 0.17661(10) 1.1876(4) 0.4136(3) 0.0575(10) Uani 1 1 d .
C7 C 0.00249(10) 0.2588(4) 0.1229(2) 0.0527(9) Uani 1 1 d .
C6 C -0.01464(10) 0.3926(4) 0.1122(2) 0.0559(9) Uani 1 1 d .
C24 C 0.22305(9) 1.3688(3) 0.4279(3) 0.0558(9) Uani 1 1 d .
C16 C 0.08704(9) 0.8229(3) 0.4112(3) 0.0535(10) Uani 1 1 d .
C12 C 0.05682(11) 0.1258(4) 0.1618(3) 0.0569(10) Uani 1 1 d .
C1 C 0.11165(9) 0.5042(3) 0.1801(3) 0.0541(9) Uani 1 1 d .
C23 C 0.19417(10) 1.2908(4) 0.4598(3) 0.0583(10) Uani 1 1 d .
C11 C 0.03562(12) 0.0117(4) 0.1490(3) 0.0676(11) Uani 1 1 d .
C27 C 0.27778(10) 1.5257(4) 0.3708(3) 0.0645(10) Uani 1 1 d .
C28 C 0.26593(11) 1.4120(4) 0.3171(3) 0.0712(12) Uani 1 1 d .
C2 C 0.07784(9) 0.5951(3) 0.1818(3) 0.0499(9) Uani 1 1 d .
C9 C -0.01842(12) 0.1454(5) 0.1090(3) 0.0647(11) Uani 1 1 d .
C25 C 0.23569(11) 1.4821(4) 0.4822(3) 0.0689(12) Uani 1 1 d .
C10 C -0.00180(13) 0.0221(5) 0.1224(3) 0.0724(12) Uani 1 1 d .
C29 C 0.23940(10) 1.3345(4) 0.3455(3) 0.0638(11) Uani 1 1 d .
C26 C 0.26261(11) 1.5615(4) 0.4534(4) 0.0737(12) Uani 1 1 d .
C13 C 0.12286(9) 0.5150(3) 0.0763(3) 0.0742(12) Uani 1 1 d .
H13A H 0.1425 0.4548 0.0738 0.111 Uiso 1 1 calc R
H13B H 0.1306 0.6042 0.0664 0.111 Uiso 1 1 calc R
H13C H 0.1026 0.493 0.0227 0.111 Uiso 1 1 calc R
C14 C 0.14292(9) 0.5168(3) 0.2705(3) 0.0899(14) Uani 1 1 d .
H14A H 0.1338 0.514 0.3337 0.135 Uiso 1 1 calc R
H14B H 0.1552 0.5997 0.2661 0.135 Uiso 1 1 calc R
H14C H 0.1596 0.4449 0.2693 0.135 Uiso 1 1 calc R
C30 C 0.31917(10) 1.7094(4) 0.3942(3) 0.0939(14) Uani 1 1 d .
H30A H 0.3006 1.7757 0.3904 0.141 Uiso 1 1 calc R
H30B H 0.3389 1.744 0.3654 0.141 Uiso 1 1 calc R
H30C H 0.3278 1.6854 0.465 0.141 Uiso 1 1 calc R
H22 H 0.1802(7) 1.154(2) 0.344(2) 0.053(9) Uiso 1 1 d .
H16 H 0.0699(6) 0.770(2) 0.4466(19) 0.038(8) Uiso 1 1 d .
H12 H 0.0829(7) 0.115(3) 0.186(2) 0.055(10) Uiso 1 1 d .
H19 H 0.1533(7) 1.000(2) 0.277(2) 0.050(9) Uiso 1 1 d .
H23 H 0.1870(7) 1.315(3) 0.526(3) 0.067(11) Uiso 1 1 d .
H2 H 0.0772(6) 0.670(2) 0.132(2) 0.047(9) Uiso 1 1 d .
H20 H 0.1221(7) 0.805(3) 0.199(2) 0.066(10) Uiso 1 1 d .
H9 H -0.0462(8) 0.159(3) 0.088(2) 0.071(11) Uiso 1 1 d .
H17 H 0.1008(7) 0.974(3) 0.514(2) 0.053(10) Uiso 1 1 d .
H25 H 0.2263(8) 1.506(3) 0.540(3) 0.071(11) Uiso 1 1 d .
H11 H 0.0476(9) -0.085(3) 0.158(3) 0.104(14) Uiso 1 1 d .
H1 H 0.0615(8) 0.623(3) 0.321(2) 0.063(11) Uiso 1 1 d .
H10 H -0.0152(8) -0.055(3) 0.116(2) 0.061(11) Uiso 1 1 d .
H26 H 0.2711(8) 1.635(3) 0.493(2) 0.076(12) Uiso 1 1 d .
H29 H 0.2316(9) 1.255(3) 0.305(3) 0.106(15) Uiso 1 1 d .
H28 H 0.2771(9) 1.385(3) 0.261(3) 0.085(13) Uiso 1 1 d .

loop_
_atom_site_aniso_label
_atom_site_aniso_U_11
_atom_site_aniso_U_22
_atom_site_aniso_U_33
_atom_site_aniso_U_23
_atom_site_aniso_U_13
_atom_site_aniso_U_12
O1 0.0487(15) 0.0521(15) 0.0668(17) 0.0075(12) 0.0146(11) 0.0075(12)
O3 0.0417(16) 0.115(2) 0.086(2) 0.0027(16) 0.0086(13) 0.0074(15)
O2 0.0609(17) 0.0781(17) 0.0773(19) 0.0017(15) 0.0121(13) 0.0241(14)
O4 0.112(2) 0.0826(19) 0.091(2) -0.0290(16) 0.0644(18) -0.0290(16)
O5 0.088(2) 0.0654(17) 0.099(2) 0.0057(16) 0.0361(16) -0.0223(15)
N1 0.064(2) 0.063(2) 0.052(2) -0.0011(17) 0.0273(17) -0.0121(17)
C8 0.047(2) 0.058(2) 0.040(2) -0.0014(17) 0.0124(16) 0.002(2)
C4 0.040(2) 0.060(2) 0.044(2) -0.0022(17) 0.0103(15) 0.001(2)
C3 0.044(2) 0.054(2) 0.050(2) -0.0005(17) 0.0123(16) 0.0042(19)
C21 0.067(3) 0.056(2) 0.068(3) -0.003(2) 0.032(2) 0.002(2)
C18 0.053(2) 0.048(2) 0.054(2) -0.0013(19) 0.0229(18) -0.0009(18)
C15 0.050(2) 0.044(2) 0.052(2) 0.0041(18) 0.0158(18) 0.0007(18)
C17 0.062(3) 0.058(3) 0.052(3) -0.003(2) 0.028(2) -0.003(2)
C19 0.051(2) 0.049(2) 0.064(3) 0.008(2) 0.025(2) 0.0003(19)
C20 0.054(2) 0.055(2) 0.051(3) 0.003(2) 0.0249(19) -0.0020(19)
C5 0.046(2) 0.072(3) 0.042(2) -0.0047(19) 0.0091(17) 0.009(2)
C22 0.065(3) 0.056(2) 0.055(3) -0.005(2) 0.023(2) -0.006(2)
C7 0.056(3) 0.068(3) 0.036(2) -0.0040(18) 0.0151(17) 0.001(2)
C6 0.048(2) 0.086(3) 0.035(2) -0.0021(19) 0.0132(17) 0.001(2)
C24 0.052(2) 0.051(2) 0.066(3) 0.002(2) 0.0141(19) 0.0020(19)
C16 0.056(2) 0.054(2) 0.057(3) 0.006(2) 0.028(2) -0.003(2)
C12 0.056(3) 0.065(3) 0.052(2) -0.0031(19) 0.0166(19) 0.000(2)
C1 0.047(2) 0.048(2) 0.068(3) 0.0070(19) 0.0103(19) 0.0035(18)
C23 0.060(3) 0.060(3) 0.060(3) 0.002(2) 0.022(2) 0.001(2)
C11 0.075(3) 0.067(3) 0.064(3) -0.002(2) 0.022(2) -0.005(3)
C27 0.067(3) 0.052(2) 0.078(3) 0.008(2) 0.025(2) -0.003(2)
C28 0.081(3) 0.067(3) 0.074(3) -0.005(2) 0.035(2) -0.014(2)
C2 0.050(2) 0.054(2) 0.048(2) 0.004(2) 0.0146(17) 0.0042(19)
C9 0.062(3) 0.087(3) 0.046(2) -0.012(2) 0.013(2) -0.013(3)
C25 0.074(3) 0.061(3) 0.079(3) -0.012(2) 0.034(2) -0.005(2)
C10 0.082(4) 0.078(4) 0.061(3) -0.010(2) 0.023(2) -0.027(3)
C29 0.062(3) 0.063(3) 0.070(3) -0.003(2) 0.019(2) -0.006(2)
C26 0.079(3) 0.051(3) 0.095(4) -0.015(2) 0.026(3) -0.010(2)
C13 0.061(2) 0.074(3) 0.098(3) 0.016(2) 0.040(2) 0.009(2)
C14 0.062(3) 0.076(3) 0.117(4) -0.007(2) -0.021(2) 0.007(2)
C30 0.082(3) 0.074(3) 0.126(4) 0.005(3) 0.020(3) -0.019(2)

loop_
_atom_type_symbol
_atom_type_description
_atom_type_scat_dispersion_real
_atom_type_scat_dispersion_imag
_atom_type_scat_source
C C 0.0033 0.0016 'International Tables Vol C Tables 4.2.6.8 and 6.1.1.4'
H H 0 0 'International Tables Vol C Tables 4.2.6.8 and 6.1.1.4'
N N 0.0061 0.0033 'International Tables Vol C Tables 4.2.6.8 and 6.1.1.4'
O O 0.0106 0.006 'International Tables Vol C Tables 4.2.6.8 and 6.1.1.4'

loop_
_geom_angle_atom_site_label_1
_geom_angle_atom_site_label_2
_geom_angle_atom_site_label_3
_geom_angle
C4 O1 C1 107.7(2)
C27 O5 C30 118.6(3)
C15 N1 C2 125.3(3)
C15 N1 H1 113.6(19)
C2 N1 H1 121(2)
C12 C8 C7 119.7(3)
C12 C8 C4 123.0(3)
C7 C8 C4 117.3(3)
O1 C4 C3 114.1(3)
O1 C4 C8 118.7(3)
C3 C4 C8 127.2(3)
C4 C3 C5 120.5(3)
C4 C3 C2 109.8(3)
C5 C3 C2 129.6(3)
O4 C21 C18 120.2(3)
O4 C21 C22 118.7(3)
C18 C21 C22 121.1(3)
C19 C18 C17 116.7(3)
C19 C18 C21 124.2(3)
C17 C18 C21 119.1(3)
N1 C15 C20 123.1(3)
N1 C15 C16 118.7(3)
C20 C15 C16 118.2(3)
C16 C17 C18 122.5(4)
C16 C17 H17 124.1(17)
C18 C17 H17 113.3(17)
C20 C19 C18 122.2(3)
C20 C19 H19 120.7(15)
C18 C19 H19 117.0(15)
C19 C20 C15 119.8(4)
C19 C20 H20 120.3(16)
C15 C20 H20 119.9(16)
O2 C5 C3 125.9(3)
O2 C5 C6 118.6(3)
C3 C5 C6 115.5(3)
C23 C22 C21 122.0(4)
C23 C22 H22 123.2(15)
C21 C22 H22 114.7(15)
C9 C7 C8 120.0(3)
C9 C7 C6 121.0(3)
C8 C7 C6 119.0(3)
O3 C6 C7 121.4(3)
O3 C6 C5 118.1(3)
C7 C6 C5 120.5(3)
C25 C24 C29 116.9(4)
C25 C24 C23 119.5(4)
C29 C24 C23 123.6(4)
C17 C16 C15 120.6(3)
C17 C16 H16 123.3(14)
C15 C16 H16 116.1(14)
C8 C12 C11 120.1(4)
C8 C12 H12 122.5(16)
C11 C12 H12 117.2(16)
O1 C1 C14 105.6(3)
O1 C1 C13 106.1(3)
C14 C1 C13 113.7(3)
O1 C1 C2 104.1(2)
C14 C1 C2 116.5(3)
C13 C1 C2 109.6(3)
C22 C23 C24 128.5(4)
C22 C23 H23 113.8(16)
C24 C23 H23 117.7(17)
C10 C11 C12 119.8(4)
C10 C11 H11 118.8(18)
C12 C11 H11 121.4(18)
O5 C27 C26 124.3(4)
O5 C27 C28 116.6(4)
C26 C27 C28 119.1(4)
C29 C28 C27 120.9(4)
C29 C28 H28 119.8(19)
C27 C28 H28 119.3(19)
N1 C2 C3 109.7(3)
N1 C2 C1 116.0(3)
C3 C2 C1 100.8(2)
N1 C2 H2 105.9(15)
C3 C2 H2 114.3(15)
C1 C2 H2 110.4(14)
C7 C9 C10 119.8(4)
C7 C9 H9 116.2(17)
C10 C9 H9 124.0(17)
C24 C25 C26 121.7(4)
C24 C25 H25 119.8(19)
C26 C25 H25 118.5(19)
C11 C10 C9 120.6(4)
C11 C10 H10 117.9(19)
C9 C10 H10 121.4(18)
C28 C29 C24 121.6(4)
C28 C29 H29 118(2)
C24 C29 H29 120(2)
C27 C26 C25 119.8(4)
C27 C26 H26 121(2)
C25 C26 H26 120(2)
C1 C13 H13A 109.5
C1 C13 H13B 109.5
H13A C13 H13B 109.5
C1 C13 H13C 109.5
H13A C13 H13C 109.5
H13B C13 H13C 109.5
C1 C14 H14A 109.5
C1 C14 H14B 109.5
H14A C14 H14B 109.5
C1 C14 H14C 109.5
H14A C14 H14C 109.5
H14B C14 H14C 109.5
O5 C30 H30A 109.5
O5 C30 H30B 109.5
H30A C30 H30B 109.5
O5 C30 H30C 109.5
H30A C30 H30C 109.5
H30B C30 H30C 109.5

loop_
_geom_bond_atom_site_label_1
_geom_bond_atom_site_label_2
_geom_bond_distance
O1 C4 1.341(3)
O1 C1 1.498(3)
O3 C6 1.219(3)
O2 C5 1.222(3)
O4 C21 1.228(4)
O5 C27 1.364(4)
O5 C30 1.421(4)
N1 C15 1.374(4)
N1 C2 1.447(4)
N1 H1 0.90(3)
C8 C12 1.380(4)
C8 C7 1.404(4)
C8 C4 1.446(4)
C4 C3 1.351(4)
C3 C5 1.428(4)
C3 C2 1.502(4)
C21 C18 1.466(4)
C21 C22 1.477(4)
C18 C19 1.394(4)
C18 C17 1.395(4)
C15 C20 1.399(4)
C15 C16 1.406(4)
C17 C16 1.356(4)
C17 H17 0.94(3)
C19 C20 1.384(4)
C19 H19 1.01(3)
C20 H20 1.00(3)
C5 C6 1.541(4)
C22 C23 1.316(4)
C22 H22 1.01(3)
C7 C9 1.377(4)
C7 C6 1.488(4)
C24 C25 1.382(4)
C24 C29 1.390(5)
C24 C23 1.462(4)
C16 H16 1.01(2)
C12 C11 1.389(4)
C12 H12 0.97(3)
C1 C14 1.509(4)
C1 C13 1.512(4)
C1 C2 1.566(4)
C23 H23 0.99(3)
C11 C10 1.382(5)
C11 H11 1.07(3)
C27 C26 1.370(5)
C27 C28 1.375(5)
C28 C29 1.370(5)
C28 H28 0.96(3)
C2 H2 1.00(2)
C9 C10 1.385(5)
C9 H9 1.03(3)
C25 C26 1.395(5)
C25 H25 0.93(3)
C10 H10 0.92(3)
C29 H29 0.98(3)
C26 H26 0.93(3)
C13 H13A 0.96
C13 H13B 0.96
C13 H13C 0.96
C14 H14A 0.96
C14 H14B 0.96
C14 H14C 0.96
C30 H30A 0.96
C30 H30B 0.96
C30 H30C 0.96

loop_
_geom_hbond_atom_site_label_D
_geom_hbond_atom_site_label_H
_geom_hbond_atom_site_label_A
_geom_hbond_distance_DH
_geom_hbond_distance_HA
_geom_hbond_distance_DA
_geom_hbond_angle_DHA
_geom_hbond_site_symmetry_A
N1 H1 O2 0.90(3) 2.41(3) 3.218(4) 151(2) 2
N1 H1 O3 0.90(3) 2.54(3) 3.286(4) 141(2) 2

loop_
_geom_torsion_atom_site_label_1
_geom_torsion_atom_site_label_2
_geom_torsion_atom_site_label_3
_geom_torsion_atom_site_label_4
_geom_torsion
C1 O1 C4 C3 -8.5(3)
C1 O1 C4 C8 171.9(3)
C12 C8 C4 O1 1.6(4)
C7 C8 C4 O1 -179.7(3)
C12 C8 C4 C3 -177.8(3)
C7 C8 C4 C3 0.8(5)
O1 C4 C3 C5 178.5(3)
C8 C4 C3 C5 -2.0(5)
O1 C4 C3 C2 -4.0(4)
C8 C4 C3 C2 175.5(3)
O4 C21 C18 C19 177.1(3)
C22 C21 C18 C19 -4.6(5)
O4 C21 C18 C17 -4.5(5)
C22 C21 C18 C17 173.9(3)
C2 N1 C15 C20 -4.7(5)
C2 N1 C15 C16 175.7(3)
C19 C18 C17 C16 1.5(5)
C21 C18 C17 C16 -177.1(3)
C17 C18 C19 C20 -1.0(5)
C21 C18 C19 C20 177.5(3)
C18 C19 C20 C15 -0.2(5)
N1 C15 C20 C19 -178.6(3)
C16 C15 C20 C19 1.0(5)
C4 C3 C5 O2 -177.8(3)
C2 C3 C5 O2 5.2(5)
C4 C3 C5 C6 2.8(4)
C2 C3 C5 C6 -174.2(3)
O4 C21 C22 C23 -0.1(5)
C18 C21 C22 C23 -178.5(3)
C12 C8 C7 C9 -1.3(4)
C4 C8 C7 C9 180.0(3)
C12 C8 C7 C6 178.0(3)
C4 C8 C7 C6 -0.7(4)
C9 C7 C6 O3 3.8(5)
C8 C7 C6 O3 -175.5(3)
C9 C7 C6 C5 -179.0(3)
C8 C7 C6 C5 1.7(4)
O2 C5 C6 O3 -4.9(4)
C3 C5 C6 O3 174.6(3)
O2 C5 C6 C7 177.8(3)
C3 C5 C6 C7 -2.7(4)
C18 C17 C16 C15 -0.7(5)
N1 C15 C16 C17 179.0(3)
C20 C15 C16 C17 -0.6(5)
C7 C8 C12 C11 0.5(5)
C4 C8 C12 C11 179.2(3)
C4 O1 C1 C14 139.9(3)
C4 O1 C1 C13 -99.1(3)
C4 O1 C1 C2 16.6(3)
C21 C22 C23 C24 -179.2(3)
C25 C24 C23 C22 173.8(4)
C29 C24 C23 C22 -7.3(6)
C8 C12 C11 C10 0.4(5)
C30 O5 C27 C26 2.9(5)
C30 O5 C27 C28 -176.5(3)
O5 C27 C28 C29 179.2(3)
C26 C27 C28 C29 -0.2(6)
C15 N1 C2 C3 -163.4(3)
C15 N1 C2 C1 83.2(4)
C4 C3 C2 N1 -109.1(3)
C5 C3 C2 N1 68.1(4)
C4 C3 C2 C1 13.7(3)
C5 C3 C2 C1 -169.1(3)
O1 C1 C2 N1 100.7(3)
C14 C1 C2 N1 -15.1(4)
C13 C1 C2 N1 -146.1(3)
O1 C1 C2 C3 -17.6(3)
C14 C1 C2 C3 -133.4(3)
C13 C1 C2 C3 95.6(3)
C8 C7 C9 C10 1.2(5)
C6 C7 C9 C10 -178.1(3)
C29 C24 C25 C26 2.4(5)
C23 C24 C25 C26 -178.6(3)
C12 C11 C10 C9 -0.5(5)
C7 C9 C10 C11 -0.3(5)
C27 C28 C29 C24 1.1(6)
C25 C24 C29 C28 -2.2(5)
C23 C24 C29 C28 178.8(3)
O5 C27 C26 C25 -178.9(3)
C28 C27 C26 C25 0.4(6)
C24 C25 C26 C27 -1.6(6)
